data_7202704
loop_
_publ_author_name
'Karmakar, Anirban'
'Sarma, Rupam J.'
'Baruah, Jubaraj B.'

_publ_section_title
;
 Structural aspects and properties of salt and inclusion compounds of
 8-hydroxyquinoline based amides
;
_journal_issue 5
_journal_name_full CrystEngComm
_journal_page_first 379
_journal_paper_doi 10.1039/b700701a
_journal_volume 9
_journal_year 2007
_chemical_formula_sum 'C38 H40 N4 O13 S2'
_chemical_formula_weight 824.86
_chemical_name_systematic
;

?

;
_space_group_IT_number 2
_symmetry_cell_setting triclinic
_symmetry_space_group_name_Hall '-P 1'
_symmetry_space_group_name_H-M 'P -1'
_atom_sites_solution_hydrogens geom
_atom_sites_solution_primary direct
_atom_sites_solution_secondary difmap
_audit_creation_method SHELXL-97
_cell_angle_alpha 80.8950(10)
_cell_angle_beta 76.1410(10)
_cell_angle_gamma 65.6150(10)
_cell_formula_units_Z 2
_cell_length_a 11.1900(2)
_cell_length_b 11.3769(2)
_cell_length_c 17.1563(4)
_cell_measurement_reflns_used 3389
_cell_measurement_temperature 296(2)
_cell_measurement_theta_max 26.76
_cell_measurement_theta_min 2.21
_cell_volume 1927.02(7)
_computing_cell_refinement 'Bruker SMART'
_computing_data_collection 'Bruker SMART'
_computing_data_reduction 'Bruker SAINT'
_computing_molecular_graphics 'Bruker SHELXTL'
_computing_publication_material 'Bruker SHELXTL'
_computing_structure_refinement 'SHELXL-97 (Sheldrick, 1997)'
_computing_structure_solution 'SHELXS-97 (Sheldrick, 1990)'
_diffrn_ambient_temperature 296(2)
_diffrn_measured_fraction_theta_full 0.897
_diffrn_measured_fraction_theta_max 0.897
_diffrn_measurement_device_type 'CCD area detector'
_diffrn_measurement_method 'phi and omega scans'
_diffrn_radiation_monochromator graphite
_diffrn_radiation_source 'fine-focus sealed tube'
_diffrn_radiation_type MoK\a
_diffrn_radiation_wavelength 0.71073
_diffrn_reflns_av_R_equivalents 0.0218
_diffrn_reflns_av_sigmaI/netI 0.0298
_diffrn_reflns_limit_h_max 12
_diffrn_reflns_limit_h_min -13
_diffrn_reflns_limit_k_max 13
_diffrn_reflns_limit_k_min -13
_diffrn_reflns_limit_l_max 18
_diffrn_reflns_limit_l_min -19
_diffrn_reflns_number 12342
_diffrn_reflns_theta_full 25.00
_diffrn_reflns_theta_max 25.00
_diffrn_reflns_theta_min 1.23
_exptl_absorpt_coefficient_mu 0.210
_exptl_absorpt_correction_type none
_exptl_crystal_colour colorless
_exptl_crystal_density_diffrn 1.422
_exptl_crystal_density_meas 0
_exptl_crystal_density_method 'not measured'
_exptl_crystal_description plates
_exptl_crystal_F_000 864
_exptl_crystal_size_max 0.26
_exptl_crystal_size_mid 0.19
_exptl_crystal_size_min 0.11
_refine_diff_density_max 0.970
_refine_diff_density_min -0.840
_refine_diff_density_rms 0.059
_refine_ls_extinction_method none
_refine_ls_goodness_of_fit_ref 1.042
_refine_ls_hydrogen_treatment mixed
_refine_ls_matrix_type full
_refine_ls_number_parameters 542
_refine_ls_number_reflns 6109
_refine_ls_number_restraints 0
_refine_ls_restrained_S_all 1.042
_refine_ls_R_factor_all 0.0812
_refine_ls_R_factor_gt 0.0634
_refine_ls_shift/su_max 0.014
_refine_ls_shift/su_mean 0.000
_refine_ls_structure_factor_coef Fsqd
_refine_ls_weighting_details 'calc w=1/[\s^2^(Fo^2^)+(0.0875P)^2^+2.4167P] where P=(Fo^2^+2Fc^2^)/3'
_refine_ls_weighting_scheme calc
_refine_ls_wR_factor_gt 0.1673
_refine_ls_wR_factor_ref 0.1846
_reflns_number_gt 4702
_reflns_number_total 6109
_reflns_threshold_expression >2sigma(I)
_cod_data_source_file b700701a.txt
_cod_data_source_block quiniso4
_cod_depositor_comments
;
The following automatic conversions were performed:
'_symmetry_cell_setting' value 'Triclinic' changed to 'triclinic'
according to '/home/saulius/struct/CIF-dictionaries/cif_core.dic'
dictionary named 'cif_core.dic' version 2.4.1 from 2010-06-29.

Automatic conversion script
Id: cif_fix_enum 1527 2010-12-29 10:47:43Z saulius 
;
_cod_original_sg_symbol_H-M P-1
_cod_database_code 7202704

loop_
_symmetry_equiv_pos_as_xyz
'x, y, z'
'-x, -y, -z'

loop_
_atom_site_label
_atom_site_type_symbol
_atom_site_fract_x
_atom_site_fract_y
_atom_site_fract_z
_atom_site_U_iso_or_equiv
_atom_site_adp_type
_atom_site_occupancy
_atom_site_symmetry_multiplicity
_atom_site_calc_flag
_atom_site_refinement_flags
_atom_site_disorder_assembly
_atom_site_disorder_group
S1 S 0.72348(10) 0.82891(8) 0.22196(5) 0.0418(3) Uani 1 1 d . . .
S2 S 0.57577(12) 0.17990(11) 0.05711(8) 0.0618(3) Uani 1 1 d . . .
C1 C 0.6410(3) 0.8029(3) 0.5441(2) 0.0354(8) Uani 1 1 d . . .
C2 C 0.6131(4) 0.7876(3) 0.6262(2) 0.0428(9) Uani 1 1 d . . .
C3 C 0.6050(4) 0.8811(3) 0.6739(2) 0.0489(9) Uani 1 1 d . . .
H3 H 0.5849 0.8688 0.7296 0.059 Uiso 1 1 calc R . .
C4 C 0.6258(4) 0.9890(3) 0.6403(2) 0.0470(9) Uani 1 1 d . . .
H4 H 0.6207 1.0494 0.6730 0.056 Uiso 1 1 calc R . .
C5 C 0.6553(3) 1.0094(3) 0.5558(2) 0.0383(8) Uani 1 1 d . . .
C6 C 0.6628(3) 0.9151(3) 0.5077(2) 0.0332(7) Uani 1 1 d . . .
C7 C 0.7112(4) 1.0384(3) 0.3896(2) 0.0445(9) Uani 1 1 d . . .
H7 H 0.7303 1.0476 0.3337 0.053 Uiso 1 1 calc R . .
C8 C 0.7041(4) 1.1340(3) 0.4345(2) 0.0482(9) Uani 1 1 d . . .
H8 H 0.7182 1.2068 0.4087 0.058 Uiso 1 1 calc R . .
C9 C 0.6765(4) 1.1201(3) 0.5158(2) 0.0442(9) Uani 1 1 d . . .
H9 H 0.6714 1.1838 0.5458 0.053 Uiso 1 1 calc R . .
C10 C 0.6368(4) 0.6017(3) 0.5265(2) 0.0389(8) Uani 1 1 d . . .
H10A H 0.5469 0.6215 0.5577 0.047 Uiso 1 1 calc R . .
H10B H 0.6990 0.5591 0.5628 0.047 Uiso 1 1 calc R . .
C11 C 0.6995(4) 0.4725(3) 0.3243(2) 0.0436(9) Uani 1 1 d . . .
C12 C 0.8175(4) 0.3637(3) 0.3057(2) 0.0481(9) Uani 1 1 d . . .
C13 C 0.8212(5) 0.2831(4) 0.2510(2) 0.0583(11) Uani 1 1 d . . .
H13 H 0.8982 0.2097 0.2374 0.070 Uiso 1 1 calc R . .
C14 C 0.7128(5) 0.3105(4) 0.2169(2) 0.0635(12) Uani 1 1 d . . .
H14 H 0.7165 0.2544 0.1816 0.076 Uiso 1 1 calc R . .
C15 C 0.5992(5) 0.4194(4) 0.2342(2) 0.0595(11) Uani 1 1 d . . .
H15 H 0.5273 0.4371 0.2098 0.071 Uiso 1 1 calc R . .
C16 C 0.5897(4) 0.5048(4) 0.2882(2) 0.0495(10) Uani 1 1 d . . .
C17 C 0.9341(5) 0.3321(4) 0.3453(3) 0.0661(12) Uani 1 1 d . . .
H17A H 0.9108 0.3091 0.4014 0.099 Uiso 1 1 calc R . .
H17B H 0.9568 0.4062 0.3392 0.099 Uiso 1 1 calc R . .
H17C H 1.0094 0.2609 0.3204 0.099 Uiso 1 1 calc R . .
C18 C 0.4659(5) 0.6246(4) 0.3066(3) 0.0642(12) Uani 1 1 d . . .
H18A H 0.4029 0.6310 0.2752 0.096 Uiso 1 1 calc R . .
H18B H 0.4885 0.6991 0.2938 0.096 Uiso 1 1 calc R . .
H18C H 0.4269 0.6206 0.3628 0.096 Uiso 1 1 calc R . .
C19 C 0.0596(4) 0.3863(3) 0.1165(2) 0.0478(9) Uani 1 1 d . . .
C20 C 0.1594(5) 0.2662(4) 0.1001(3) 0.0616(11) Uani 1 1 d . . .
H20 H 0.2382 0.2383 0.1195 0.074 Uiso 1 1 calc R . .
C21 C 0.1395(6) 0.1859(4) 0.0532(3) 0.0735(14) Uani 1 1 d . . .
H21 H 0.2063 0.1046 0.0426 0.088 Uiso 1 1 calc R . .
C22 C 0.0268(6) 0.2240(4) 0.0235(3) 0.0712(14) Uani 1 1 d . . .
H22 H 0.0175 0.1693 -0.0074 0.085 Uiso 1 1 calc R . .
C23 C -0.0769(5) 0.3461(4) 0.0392(2) 0.0560(11) Uani 1 1 d . . .
C24 C -0.0587(4) 0.4279(3) 0.0861(2) 0.0456(9) Uani 1 1 d . . .
C25 C -0.2719(5) 0.5878(4) 0.0752(2) 0.0580(11) Uani 1 1 d . . .
H25 H -0.3368 0.6695 0.0871 0.070 Uiso 1 1 calc R . .
C26 C -0.2953(5) 0.5110(5) 0.0299(3) 0.0678(13) Uani 1 1 d . . .
H26 H -0.3756 0.5400 0.0121 0.081 Uiso 1 1 calc R . .
C27 C -0.1977(6) 0.3922(5) 0.0121(3) 0.0670(13) Uani 1 1 d . . .
H27 H -0.2119 0.3406 -0.0187 0.080 Uiso 1 1 calc R . .
C28 C 0.1793(4) 0.4290(3) 0.1980(2) 0.0494(9) Uani 1 1 d . . .
H28A H 0.2587 0.4120 0.1560 0.059 Uiso 1 1 calc R . .
H28B H 0.1876 0.3483 0.2296 0.059 Uiso 1 1 calc R . .
C29 C 0.0655(4) 0.7441(3) 0.2955(2) 0.0441(9) Uani 1 1 d . . .
C30 C 0.0960(5) 0.8442(4) 0.2501(3) 0.0583(11) Uani 1 1 d . . .
C31 C 0.0959(5) 0.9403(4) 0.2915(3) 0.0695(13) Uani 1 1 d . . .
H31 H 0.1170 1.0079 0.2627 0.083 Uiso 1 1 calc R . .
C32 C 0.0653(5) 0.9371(4) 0.3737(3) 0.0715(14) Uani 1 1 d . . .
H32 H 0.0658 1.0021 0.4002 0.086 Uiso 1 1 calc R . .
C33 C 0.0338(5) 0.8378(4) 0.4172(3) 0.0633(12) Uani 1 1 d . . .
H33 H 0.0132 0.8364 0.4731 0.076 Uiso 1 1 calc R . .
C34 C 0.0323(4) 0.7396(4) 0.3791(2) 0.0487(9) Uani 1 1 d . . .
C35 C 0.1286(7) 0.8487(6) 0.1600(3) 0.0967(19) Uani 1 1 d . . .
H35A H 0.1409 0.9273 0.1393 0.145 Uiso 1 1 calc R . .
H35B H 0.0565 0.8460 0.1403 0.145 Uiso 1 1 calc R . .
H35C H 0.2092 0.7758 0.1427 0.145 Uiso 1 1 calc R . .
C36 C -0.0040(5) 0.6330(4) 0.4270(3) 0.0656(12) Uani 1 1 d . . .
H36A H -0.0756 0.6273 0.4083 0.098 Uiso 1 1 calc R . .
H36B H -0.0320 0.6508 0.4828 0.098 Uiso 1 1 calc R . .
H36C H 0.0724 0.5525 0.4205 0.098 Uiso 1 1 calc R . .
C39 C 0.1719(4) 0.5266(3) 0.2517(2) 0.0460(9) Uani 1 1 d . . .
C40 C 0.6631(4) 0.5118(3) 0.4632(2) 0.0386(8) Uani 1 1 d . . .
H2 H 0.602(4) 0.718(4) 0.649(2) 0.045(10) Uiso 1 1 d . . .
H1N H 0.697(4) 0.871(4) 0.393(3) 0.069(13) Uiso 1 1 d . . .
H2N H 0.687(3) 0.619(3) 0.373(2) 0.034(9) Uiso 1 1 d . . .
H3N H -0.152(4) 0.603(4) 0.132(2) 0.055(11) Uiso 1 1 d . . .
H4N H 0.011(4) 0.658(4) 0.223(3) 0.059(12) Uiso 1 1 d . . .
H5O H 0.729(9) 1.003(8) 0.160(5) 0.19(4) Uiso 1 1 d . . .
N1 N 0.6909(3) 0.9348(2) 0.42587(17) 0.0361(6) Uani 1 1 d . . .
N2 N 0.6875(3) 0.5515(3) 0.38568(18) 0.0435(8) Uani 1 1 d . . .
N3 N -0.1584(3) 0.5460(3) 0.10164(19) 0.0474(8) Uani 1 1 d . . .
N4 N 0.0704(3) 0.6420(3) 0.2534(2) 0.0460(8) Uani 1 1 d . . .
O1 O 0.6505(2) 0.7199(2) 0.49148(13) 0.0395(6) Uani 1 1 d . . .
O2 O 0.6615(3) 0.4050(2) 0.48599(15) 0.0552(7) Uani 1 1 d . . .
O3 O 0.0651(3) 0.4723(2) 0.16194(16) 0.0495(6) Uani 1 1 d . . .
O4 O 0.2600(3) 0.4939(3) 0.29035(19) 0.0646(8) Uani 1 1 d . . .
O5 O 0.7234(3) 0.9616(3) 0.21045(19) 0.0673(9) Uani 1 1 d . . .
O6 O 0.7150(3) 0.7913(2) 0.30703(15) 0.0610(8) Uani 1 1 d . . .
O7 O 0.8448(3) 0.7418(2) 0.17429(16) 0.0537(7) Uani 1 1 d . . .
O8 O 0.6071(3) 0.8313(4) 0.1955(2) 0.0883(11) Uani 1 1 d . . .
O9 O 0.7095(4) 0.0935(4) 0.0739(2) 0.0944(12) Uani 1 1 d . . .
O10 O 0.5285(9) 0.1164(11) 0.0194(9) 0.340(8) Uani 1 1 d . . .
H10O H 0.5155 0.0578 0.0499 0.509 Uiso 1 1 calc R . .
O11 O 0.4858(5) 0.2273(7) 0.1243(3) 0.198(3) Uani 1 1 d . . .
O12 O 0.5892(6) 0.2675(8) -0.0007(5) 0.254(5) Uani 1 1 d . . .
O13 O 0.4194(6) 0.9691(5) 0.1259(4) 0.156(2) Uani 1 1 d . . .

loop_
_atom_site_aniso_label
_atom_site_aniso_U_11
_atom_site_aniso_U_22
_atom_site_aniso_U_33
_atom_site_aniso_U_23
_atom_site_aniso_U_13
_atom_site_aniso_U_12
S1 0.0489(6) 0.0396(5) 0.0360(5) -0.0044(3) -0.0113(4) -0.0140(4)
S2 0.0594(7) 0.0600(6) 0.0715(8) -0.0097(5) -0.0150(6) -0.0257(5)
C1 0.040(2) 0.0272(15) 0.041(2) -0.0063(13) -0.0077(16) -0.0138(14)
C2 0.057(2) 0.0334(17) 0.040(2) -0.0003(15) -0.0087(18) -0.0210(17)
C3 0.063(3) 0.047(2) 0.037(2) -0.0073(16) -0.0083(19) -0.0210(18)
C4 0.057(2) 0.0411(19) 0.047(2) -0.0156(16) -0.0094(19) -0.0185(17)
C5 0.037(2) 0.0310(16) 0.048(2) -0.0106(14) -0.0066(17) -0.0128(14)
C6 0.0329(19) 0.0306(15) 0.038(2) -0.0073(13) -0.0059(15) -0.0130(13)
C7 0.054(2) 0.0364(17) 0.045(2) -0.0019(15) -0.0037(18) -0.0227(17)
C8 0.054(2) 0.0329(17) 0.060(3) -0.0028(16) -0.003(2) -0.0239(17)
C9 0.046(2) 0.0335(17) 0.059(3) -0.0120(16) -0.0072(19) -0.0198(16)
C10 0.051(2) 0.0282(15) 0.041(2) -0.0016(13) -0.0084(17) -0.0192(15)
C11 0.066(3) 0.0376(18) 0.035(2) -0.0041(14) -0.0020(19) -0.0317(18)
C12 0.065(3) 0.0425(19) 0.041(2) -0.0026(16) 0.0006(19) -0.0305(19)
C13 0.083(3) 0.043(2) 0.046(2) -0.0087(17) 0.008(2) -0.032(2)
C14 0.099(4) 0.066(3) 0.043(2) -0.015(2) -0.003(3) -0.051(3)
C15 0.081(3) 0.072(3) 0.044(2) -0.006(2) -0.011(2) -0.048(3)
C16 0.068(3) 0.049(2) 0.043(2) -0.0030(16) -0.007(2) -0.037(2)
C17 0.065(3) 0.062(3) 0.070(3) -0.006(2) -0.007(2) -0.026(2)
C18 0.068(3) 0.061(3) 0.071(3) -0.007(2) -0.015(2) -0.031(2)
C19 0.065(3) 0.0397(18) 0.040(2) -0.0105(15) 0.002(2) -0.0258(18)
C20 0.073(3) 0.044(2) 0.061(3) -0.0158(19) 0.000(2) -0.020(2)
C21 0.103(4) 0.045(2) 0.064(3) -0.020(2) 0.003(3) -0.025(2)
C22 0.118(4) 0.055(2) 0.050(3) -0.021(2) -0.002(3) -0.044(3)
C23 0.089(3) 0.054(2) 0.038(2) -0.0079(17) -0.003(2) -0.043(2)
C24 0.067(3) 0.0458(19) 0.0308(19) -0.0068(15) -0.0012(19) -0.0317(19)
C25 0.067(3) 0.065(2) 0.050(2) -0.0043(19) -0.017(2) -0.030(2)
C26 0.086(4) 0.084(3) 0.052(3) -0.002(2) -0.024(3) -0.047(3)
C27 0.106(4) 0.077(3) 0.045(2) -0.005(2) -0.016(3) -0.062(3)
C28 0.047(2) 0.0414(19) 0.057(2) -0.0090(17) -0.008(2) -0.0136(17)
C29 0.041(2) 0.0370(17) 0.056(2) -0.0088(16) -0.0188(19) -0.0107(15)
C30 0.070(3) 0.049(2) 0.060(3) -0.0038(19) -0.015(2) -0.026(2)
C31 0.082(3) 0.052(2) 0.089(4) -0.007(2) -0.027(3) -0.033(2)
C32 0.073(3) 0.053(2) 0.099(4) -0.026(2) -0.036(3) -0.017(2)
C33 0.065(3) 0.068(3) 0.057(3) -0.019(2) -0.021(2) -0.015(2)
C34 0.041(2) 0.051(2) 0.052(2) -0.0084(17) -0.0167(19) -0.0101(17)
C35 0.144(6) 0.084(4) 0.072(4) 0.002(3) -0.007(4) -0.064(4)
C36 0.065(3) 0.072(3) 0.056(3) -0.001(2) -0.006(2) -0.027(2)
C39 0.044(2) 0.0404(19) 0.054(2) -0.0024(16) -0.009(2) -0.0168(17)
C40 0.047(2) 0.0313(16) 0.042(2) -0.0042(14) -0.0065(17) -0.0210(15)
N1 0.0433(17) 0.0283(13) 0.0385(17) -0.0060(11) -0.0052(14) -0.0157(12)
N2 0.070(2) 0.0317(15) 0.0399(18) -0.0008(12) -0.0099(15) -0.0324(15)
N3 0.061(2) 0.0475(17) 0.0384(18) -0.0102(14) -0.0070(16) -0.0251(16)
N4 0.048(2) 0.0393(16) 0.054(2) -0.0084(13) -0.0204(17) -0.0131(14)
O1 0.0597(16) 0.0304(11) 0.0367(13) -0.0035(9) -0.0080(12) -0.0260(11)
O2 0.092(2) 0.0346(13) 0.0466(15) -0.0036(11) -0.0031(14) -0.0375(14)
O3 0.0544(17) 0.0408(13) 0.0547(16) -0.0143(11) -0.0117(13) -0.0153(12)
O4 0.0564(18) 0.0514(15) 0.087(2) -0.0080(14) -0.0344(17) -0.0095(13)
O5 0.096(2) 0.0401(14) 0.0539(19) 0.0032(13) -0.0105(17) -0.0196(15)
O6 0.108(2) 0.0456(14) 0.0373(15) -0.0024(11) -0.0122(15) -0.0391(15)
O7 0.0534(17) 0.0513(15) 0.0535(17) -0.0202(12) -0.0100(14) -0.0118(12)
O8 0.058(2) 0.139(3) 0.076(2) -0.026(2) -0.0174(18) -0.038(2)
O9 0.071(2) 0.098(3) 0.069(2) 0.0035(19) -0.0075(19) 0.0052(19)
O10 0.209(9) 0.306(12) 0.59(2) -0.247(14) -0.142(11) -0.071(9)
O11 0.091(4) 0.270(7) 0.091(4) -0.028(4) 0.002(3) 0.064(4)
O12 0.105(4) 0.279(9) 0.246(8) 0.174(7) -0.027(5) -0.015(5)
O13 0.132(4) 0.125(4) 0.212(6) 0.001(4) -0.030(4) -0.057(4)

loop_
_atom_type_symbol
_atom_type_description
_atom_type_scat_dispersion_real
_atom_type_scat_dispersion_imag
_atom_type_scat_source
C C 0.0033 0.0016 'International Tables Vol C Tables 4.2.6.8 and 6.1.1.4'
H H 0.0000 0.0000 'International Tables Vol C Tables 4.2.6.8 and 6.1.1.4'
N N 0.0061 0.0033 'International Tables Vol C Tables 4.2.6.8 and 6.1.1.4'
O O 0.0106 0.0060 'International Tables Vol C Tables 4.2.6.8 and 6.1.1.4'
S S 0.1246 0.1234 'International Tables Vol C Tables 4.2.6.8 and 6.1.1.4'

loop_
_geom_angle_atom_site_label_1
_geom_angle_atom_site_label_2
_geom_angle_atom_site_label_3
_geom_angle
_geom_angle_site_symmetry_1
_geom_angle_site_symmetry_3
_geom_angle_publ_flag
O6 S1 O7 111.79(17) . . ?
O6 S1 O8 110.1(2) . . ?
O7 S1 O8 109.24(18) . . ?
O6 S1 O5 106.92(16) . . ?
O7 S1 O5 109.34(18) . . ?
O8 S1 O5 109.4(2) . . ?
O12 S2 O11 115.3(5) . . ?
O12 S2 O10 99.8(8) . . ?
O11 S2 O10 109.0(7) . . ?
O12 S2 O9 108.9(3) . . ?
O11 S2 O9 112.7(3) . . ?
O10 S2 O9 110.4(5) . . ?
O1 C1 C2 126.5(3) . . ?
O1 C1 C6 114.8(3) . . ?
C2 C1 C6 118.6(3) . . ?
C1 C2 C3 121.0(3) . . ?
C1 C2 H2 119(2) . . ?
C3 C2 H2 120(2) . . ?
C4 C3 C2 121.3(3) . . ?
C4 C3 H3 119.3 . . ?
C2 C3 H3 119.3 . . ?
C3 C4 C5 119.9(3) . . ?
C3 C4 H4 120.0 . . ?
C5 C4 H4 120.0 . . ?
C4 C5 C9 123.6(3) . . ?
C4 C5 C6 118.6(3) . . ?
C9 C5 C6 117.7(3) . . ?
N1 C6 C1 120.8(3) . . ?
N1 C6 C5 118.7(3) . . ?
C1 C6 C5 120.4(3) . . ?
N1 C7 C8 120.5(3) . . ?
N1 C7 H7 119.7 . . ?
C8 C7 H7 119.7 . . ?
C9 C8 C7 119.5(3) . . ?
C9 C8 H8 120.3 . . ?
C7 C8 H8 120.3 . . ?
C8 C9 C5 120.8(3) . . ?
C8 C9 H9 119.6 . . ?
C5 C9 H9 119.6 . . ?
O1 C10 C40 111.6(3) . . ?
O1 C10 H10A 109.3 . . ?
C40 C10 H10A 109.3 . . ?
O1 C10 H10B 109.3 . . ?
C40 C10 H10B 109.3 . . ?
H10A C10 H10B 108.0 . . ?
C12 C11 C16 122.6(3) . . ?
C12 C11 N2 119.1(3) . . ?
C16 C11 N2 118.2(3) . . ?
C13 C12 C11 117.5(4) . . ?
C13 C12 C17 121.2(4) . . ?
C11 C12 C17 121.3(3) . . ?
C14 C13 C12 120.9(4) . . ?
C14 C13 H13 119.6 . . ?
C12 C13 H13 119.6 . . ?
C15 C14 C13 120.9(4) . . ?
C15 C14 H14 119.6 . . ?
C13 C14 H14 119.6 . . ?
C14 C15 C16 121.0(4) . . ?
C14 C15 H15 119.5 . . ?
C16 C15 H15 119.5 . . ?
C11 C16 C15 117.1(4) . . ?
C11 C16 C18 121.8(3) . . ?
C15 C16 C18 121.0(4) . . ?
C12 C17 H17A 109.5 . . ?
C12 C17 H17B 109.5 . . ?
H17A C17 H17B 109.5 . . ?
C12 C17 H17C 109.5 . . ?
H17A C17 H17C 109.5 . . ?
H17B C17 H17C 109.5 . . ?
C16 C18 H18A 109.5 . . ?
C16 C18 H18B 109.5 . . ?
H18A C18 H18B 109.5 . . ?
C16 C18 H18C 109.5 . . ?
H18A C18 H18C 109.5 . . ?
H18B C18 H18C 109.5 . . ?
O3 C19 C20 124.7(4) . . ?
O3 C19 C24 115.3(3) . . ?
C20 C19 C24 119.9(3) . . ?
C19 C20 C21 118.8(5) . . ?
C19 C20 H20 120.6 . . ?
C21 C20 H20 120.6 . . ?
C22 C21 C20 122.1(4) . . ?
C22 C21 H21 119.0 . . ?
C20 C21 H21 119.0 . . ?
C21 C22 C23 120.5(4) . . ?
C21 C22 H22 119.8 . . ?
C23 C22 H22 119.8 . . ?
C27 C23 C22 124.2(4) . . ?
C27 C23 C24 117.6(4) . . ?
C22 C23 C24 118.2(4) . . ?
N3 C24 C19 120.8(3) . . ?
N3 C24 C23 118.7(4) . . ?
C19 C24 C23 120.5(4) . . ?
N3 C25 C26 120.8(4) . . ?
N3 C25 H25 119.6 . . ?
C26 C25 H25 119.6 . . ?
C27 C26 C25 118.6(4) . . ?
C27 C26 H26 120.7 . . ?
C25 C26 H26 120.7 . . ?
C26 C27 C23 121.6(4) . . ?
C26 C27 H27 119.2 . . ?
C23 C27 H27 119.2 . . ?
O3 C28 C39 112.5(3) . . ?
O3 C28 H28A 109.1 . . ?
C39 C28 H28A 109.1 . . ?
O3 C28 H28B 109.1 . . ?
C39 C28 H28B 109.1 . . ?
H28A C28 H28B 107.8 . . ?
C30 C29 C34 122.3(3) . . ?
C30 C29 N4 117.9(4) . . ?
C34 C29 N4 119.8(3) . . ?
C29 C30 C31 117.5(4) . . ?
C29 C30 C35 121.4(4) . . ?
C31 C30 C35 121.0(4) . . ?
C32 C31 C30 121.2(4) . . ?
C32 C31 H31 119.4 . . ?
C30 C31 H31 119.4 . . ?
C31 C32 C33 120.1(4) . . ?
C31 C32 H32 119.9 . . ?
C33 C32 H32 119.9 . . ?
C32 C33 C34 121.1(4) . . ?
C32 C33 H33 119.5 . . ?
C34 C33 H33 119.5 . . ?
C33 C34 C29 117.7(4) . . ?
C33 C34 C36 120.7(4) . . ?
C29 C34 C36 121.6(3) . . ?
C30 C35 H35A 109.5 . . ?
C30 C35 H35B 109.5 . . ?
H35A C35 H35B 109.5 . . ?
C30 C35 H35C 109.5 . . ?
H35A C35 H35C 109.5 . . ?
H35B C35 H35C 109.5 . . ?
C34 C36 H36A 109.5 . . ?
C34 C36 H36B 109.5 . . ?
H36A C36 H36B 109.5 . . ?
C34 C36 H36C 109.5 . . ?
H36A C36 H36C 109.5 . . ?
H36B C36 H36C 109.5 . . ?
O4 C39 N4 124.3(3) . . ?
O4 C39 C28 117.3(3) . . ?
N4 C39 C28 118.3(3) . . ?
O2 C40 N2 123.4(3) . . ?
O2 C40 C10 117.6(3) . . ?
N2 C40 C10 119.0(3) . . ?
C7 N1 C6 122.7(3) . . ?
C7 N1 H1N 118(3) . . ?
C6 N1 H1N 119(3) . . ?
C40 N2 C11 119.9(3) . . ?
C40 N2 H2N 122(3) . . ?
C11 N2 H2N 118(3) . . ?
C25 N3 C24 122.7(3) . . ?
C25 N3 H3N 115(3) . . ?
C24 N3 H3N 122(3) . . ?
C39 N4 C29 121.2(3) . . ?
C39 N4 H4N 118(3) . . ?
C29 N4 H4N 120(3) . . ?
C1 O1 C10 116.1(2) . . ?
C19 O3 C28 116.3(3) . . ?
S1 O5 H5O 121(5) . . ?
S2 O10 H10O 109.5 . . ?

loop_
_geom_bond_atom_site_label_1
_geom_bond_atom_site_label_2
_geom_bond_distance
_geom_bond_site_symmetry_2
_geom_bond_publ_flag
S1 O6 1.446(3) . ?
S1 O7 1.452(3) . ?
S1 O8 1.467(3) . ?
S1 O5 1.490(3) . ?
S2 O12 1.319(6) . ?
S2 O11 1.352(5) . ?
S2 O10 1.360(7) . ?
S2 O9 1.480(4) . ?
C1 O1 1.363(4) . ?
C1 C2 1.366(5) . ?
C1 C6 1.418(4) . ?
C2 C3 1.403(5) . ?
C2 H2 0.87(4) . ?
C3 C4 1.357(5) . ?
C3 H3 0.9300 . ?
C4 C5 1.412(5) . ?
C4 H4 0.9300 . ?
C5 C9 1.417(5) . ?
C5 C6 1.418(4) . ?
C6 N1 1.366(4) . ?
C7 N1 1.322(4) . ?
C7 C8 1.396(5) . ?
C7 H7 0.9300 . ?
C8 C9 1.354(5) . ?
C8 H8 0.9300 . ?
C9 H9 0.9300 . ?
C10 O1 1.437(3) . ?
C10 C40 1.504(4) . ?
C10 H10A 0.9700 . ?
C10 H10B 0.9700 . ?
C11 C12 1.396(5) . ?
C11 C16 1.396(5) . ?
C11 N2 1.437(4) . ?
C12 C13 1.396(5) . ?
C12 C17 1.501(6) . ?
C13 C14 1.370(6) . ?
C13 H13 0.9300 . ?
C14 C15 1.369(6) . ?
C14 H14 0.9300 . ?
C15 C16 1.402(5) . ?
C15 H15 0.9300 . ?
C16 C18 1.498(6) . ?
C17 H17A 0.9600 . ?
C17 H17B 0.9600 . ?
C17 H17C 0.9600 . ?
C18 H18A 0.9600 . ?
C18 H18B 0.9600 . ?
C18 H18C 0.9600 . ?
C19 O3 1.372(4) . ?
C19 C20 1.380(5) . ?
C19 C24 1.409(6) . ?
C20 C21 1.420(6) . ?
C20 H20 0.9300 . ?
C21 C22 1.351(7) . ?
C21 H21 0.9300 . ?
C22 C23 1.409(6) . ?
C22 H22 0.9300 . ?
C23 C27 1.399(7) . ?
C23 C24 1.423(5) . ?
C24 N3 1.362(5) . ?
C25 N3 1.324(5) . ?
C25 C26 1.392(6) . ?
C25 H25 0.9300 . ?
C26 C27 1.366(7) . ?
C26 H26 0.9300 . ?
C27 H27 0.9300 . ?
C28 O3 1.421(4) . ?
C28 C39 1.516(5) . ?
C28 H28A 0.9700 . ?
C28 H28B 0.9700 . ?
C29 C30 1.390(5) . ?
C29 C34 1.391(5) . ?
C29 N4 1.438(4) . ?
C30 C31 1.394(6) . ?
C30 C35 1.499(7) . ?
C31 C32 1.368(7) . ?
C31 H31 0.9300 . ?
C32 C33 1.376(7) . ?
C32 H32 0.9300 . ?
C33 C34 1.389(6) . ?
C33 H33 0.9300 . ?
C34 C36 1.497(6) . ?
C35 H35A 0.9600 . ?
C35 H35B 0.9600 . ?
C35 H35C 0.9600 . ?
C36 H36A 0.9600 . ?
C36 H36B 0.9600 . ?
C36 H36C 0.9600 . ?
C39 O4 1.218(4) . ?
C39 N4 1.334(5) . ?
C40 O2 1.222(4) . ?
C40 N2 1.336(4) . ?
N1 H1N 0.96(4) . ?
N2 H2N 0.77(4) . ?
N3 H3N 0.92(4) . ?
N4 H4N 0.88(4) . ?
O5 H5O 0.91(9) . ?
O10 H10O 0.8200 . ?

loop_
_geom_torsion_atom_site_label_1
_geom_torsion_atom_site_label_2
_geom_torsion_atom_site_label_3
_geom_torsion_atom_site_label_4
_geom_torsion
_geom_torsion_site_symmetry_1
_geom_torsion_site_symmetry_2
_geom_torsion_site_symmetry_3
_geom_torsion_site_symmetry_4
_geom_torsion_publ_flag
O1 C1 C2 C3 -179.5(3) . . . . ?
C6 C1 C2 C3 0.5(5) . . . . ?
C1 C2 C3 C4 -0.7(6) . . . . ?
C2 C3 C4 C5 0.6(6) . . . . ?
C3 C4 C5 C9 179.1(4) . . . . ?
C3 C4 C5 C6 -0.3(5) . . . . ?
O1 C1 C6 N1 0.1(5) . . . . ?
C2 C1 C6 N1 -179.9(3) . . . . ?
O1 C1 C6 C5 179.8(3) . . . . ?
C2 C1 C6 C5 -0.2(5) . . . . ?
C4 C5 C6 N1 179.8(3) . . . . ?
C9 C5 C6 N1 0.4(5) . . . . ?
C4 C5 C6 C1 0.1(5) . . . . ?
C9 C5 C6 C1 -179.3(3) . . . . ?
N1 C7 C8 C9 0.1(6) . . . . ?
C7 C8 C9 C5 0.2(6) . . . . ?
C4 C5 C9 C8 -179.8(4) . . . . ?
C6 C5 C9 C8 -0.5(5) . . . . ?
C16 C11 C12 C13 -2.5(5) . . . . ?
N2 C11 C12 C13 174.5(3) . . . . ?
C16 C11 C12 C17 179.6(3) . . . . ?
N2 C11 C12 C17 -3.4(5) . . . . ?
C11 C12 C13 C14 0.2(5) . . . . ?
C17 C12 C13 C14 178.0(4) . . . . ?
C12 C13 C14 C15 1.6(6) . . . . ?
C13 C14 C15 C16 -1.1(6) . . . . ?
C12 C11 C16 C15 3.0(5) . . . . ?
N2 C11 C16 C15 -174.1(3) . . . . ?
C12 C11 C16 C18 -177.6(3) . . . . ?
N2 C11 C16 C18 5.4(5) . . . . ?
C14 C15 C16 C11 -1.1(5) . . . . ?
C14 C15 C16 C18 179.4(4) . . . . ?
O3 C19 C20 C21 179.0(4) . . . . ?
C24 C19 C20 C21 -0.7(6) . . . . ?
C19 C20 C21 C22 0.7(7) . . . . ?
C20 C21 C22 C23 -0.6(7) . . . . ?
C21 C22 C23 C27 -178.8(4) . . . . ?
C21 C22 C23 C24 0.6(6) . . . . ?
O3 C19 C24 N3 0.2(5) . . . . ?
C20 C19 C24 N3 179.9(3) . . . . ?
O3 C19 C24 C23 -179.0(3) . . . . ?
C20 C19 C24 C23 0.7(5) . . . . ?
C27 C23 C24 N3 -0.4(5) . . . . ?
C22 C23 C24 N3 -179.9(3) . . . . ?
C27 C23 C24 C19 178.8(3) . . . . ?
C22 C23 C24 C19 -0.6(5) . . . . ?
N3 C25 C26 C27 -1.0(6) . . . . ?
C25 C26 C27 C23 0.8(6) . . . . ?
C22 C23 C27 C26 179.3(4) . . . . ?
C24 C23 C27 C26 -0.1(6) . . . . ?
C34 C29 C30 C31 1.7(6) . . . . ?
N4 C29 C30 C31 -177.7(4) . . . . ?
C34 C29 C30 C35 -178.6(5) . . . . ?
N4 C29 C30 C35 2.0(6) . . . . ?
C29 C30 C31 C32 -0.8(7) . . . . ?
C35 C30 C31 C32 179.5(5) . . . . ?
C30 C31 C32 C33 0.0(7) . . . . ?
C31 C32 C33 C34 0.0(7) . . . . ?
C32 C33 C34 C29 0.9(6) . . . . ?
C32 C33 C34 C36 -179.1(4) . . . . ?
C30 C29 C34 C33 -1.8(6) . . . . ?
N4 C29 C34 C33 177.6(3) . . . . ?
C30 C29 C34 C36 178.3(4) . . . . ?
N4 C29 C34 C36 -2.3(6) . . . . ?
O3 C28 C39 O4 174.2(3) . . . . ?
O3 C28 C39 N4 -6.0(5) . . . . ?
O1 C10 C40 O2 176.1(3) . . . . ?
O1 C10 C40 N2 -3.6(5) . . . . ?
C8 C7 N1 C6 -0.2(5) . . . . ?
C1 C6 N1 C7 179.6(3) . . . . ?
C5 C6 N1 C7 -0.1(5) . . . . ?
O2 C40 N2 C11 6.6(6) . . . . ?
C10 C40 N2 C11 -173.7(3) . . . . ?
C12 C11 N2 C40 -76.8(4) . . . . ?
C16 C11 N2 C40 100.4(4) . . . . ?
C26 C25 N3 C24 0.4(6) . . . . ?
C19 C24 N3 C25 -178.9(4) . . . . ?
C23 C24 N3 C25 0.3(5) . . . . ?
O4 C39 N4 C29 7.1(6) . . . . ?
C28 C39 N4 C29 -172.7(3) . . . . ?
C30 C29 N4 C39 104.2(4) . . . . ?
C34 C29 N4 C39 -75.2(5) . . . . ?
C2 C1 O1 C10 -3.6(5) . . . . ?
C6 C1 O1 C10 176.4(3) . . . . ?
C40 C10 O1 C1 -174.1(3) . . . . ?
C20 C19 O3 C28 -4.0(5) . . . . ?
C24 C19 O3 C28 175.7(3) . . . . ?
C39 C28 O3 C19 -175.9(3) . . . . ?

loop_
_cod_related_entry_id
_cod_related_entry_database
_cod_related_entry_code
1 ChemSpider 30653658
